data_7219081
loop_
_publ_author_name
'Han, Zhu-zhen'
'Ye, Ji'
'Liu, Qing-Xin'
'Shen, Yunheng'
'yue, rongcai'
'Li, Hui-Liang'
'Zhang, Weidong'

_publ_section_title
;
 Valeriadimers A-C, three sesquiterpenoid dimers from Valeriana
 officinalis var. latifolia
;
_journal_name_full 'RSC Adv.'
_journal_paper_doi 10.1039/C4RA11439F
_journal_year 2014
_chemical_absolute_configuration ad
_chemical_formula_sum 'C30 H48 O6'
_chemical_formula_weight 504.68
_chemical_name_systematic
;
?
;
_space_group_IT_number 19
_symmetry_cell_setting orthorhombic
_symmetry_space_group_name_Hall 'P 2ac 2ab'
_symmetry_space_group_name_H-M 'P 21 21 21'
_atom_sites_solution_hydrogens geom
_atom_sites_solution_primary direct
_atom_sites_solution_secondary difmap
_audit_creation_method SHELXL-97
_audit_update_record
;
2013-03-28 deposited with the CCDC.
2014-12-08 downloaded from the CCDC.
;
_cell_angle_alpha 90.00
_cell_angle_beta 90.00
_cell_angle_gamma 90.00
_cell_formula_units_Z 4
_cell_length_a 9.0356(2)
_cell_length_b 14.7212(4)
_cell_length_c 20.2608(5)
_cell_measurement_reflns_used 9778
_cell_measurement_temperature 173(2)
_cell_measurement_theta_max 66.17
_cell_measurement_theta_min 3.71
_cell_volume 2694.99(12)
_computing_cell_refinement 'Bruker SAINT'
_computing_data_collection 'Bruker APEX2'
_computing_data_reduction 'Bruker SAINT'
_computing_molecular_graphics 'Bruker SHELXTL'
_computing_publication_material 'Bruker SHELXTL'
_computing_structure_refinement 'SHELXL-97 (Sheldrick, 2008)'
_computing_structure_solution 'SHELXS-97 (Sheldrick, 2008)'
_diffrn_ambient_temperature 173(2)
_diffrn_measured_fraction_theta_full 0.998
_diffrn_measured_fraction_theta_max 0.998
_diffrn_measurement_device_type 'Bruker APEX-II CCD'
_diffrn_measurement_method '\f and \w scans'
_diffrn_radiation_monochromator graphite
_diffrn_radiation_source 'fine-focus sealed tube'
_diffrn_radiation_type CuK\a
_diffrn_radiation_wavelength 1.54178
_diffrn_reflns_av_R_equivalents 0.0346
_diffrn_reflns_av_sigmaI/netI 0.0145
_diffrn_reflns_limit_h_max 10
_diffrn_reflns_limit_h_min -10
_diffrn_reflns_limit_k_max 17
_diffrn_reflns_limit_k_min -17
_diffrn_reflns_limit_l_max 24
_diffrn_reflns_limit_l_min -22
_diffrn_reflns_number 51177
_diffrn_reflns_theta_full 66.61
_diffrn_reflns_theta_max 66.61
_diffrn_reflns_theta_min 3.71
_exptl_absorpt_coefficient_mu 0.676
_exptl_absorpt_correction_T_max 0.9054
_exptl_absorpt_correction_T_min 0.8880
_exptl_absorpt_correction_type multi-scan
_exptl_absorpt_process_details sadabs
_exptl_crystal_colour colourless
_exptl_crystal_density_diffrn 1.244
_exptl_crystal_density_method 'not measured'
_exptl_crystal_description block
_exptl_crystal_F_000 1104
_exptl_crystal_size_max 0.18
_exptl_crystal_size_mid 0.16
_exptl_crystal_size_min 0.15
_refine_diff_density_max 0.173
_refine_diff_density_min -0.157
_refine_diff_density_rms 0.032
_refine_ls_abs_structure_details 'Flack H D (1983), Acta Cryst. A39, 876-881'
_refine_ls_abs_structure_Flack -0.08(11)
_refine_ls_extinction_method none
_refine_ls_goodness_of_fit_ref 1.027
_refine_ls_hydrogen_treatment constr
_refine_ls_matrix_type full
_refine_ls_number_parameters 335
_refine_ls_number_reflns 4760
_refine_ls_number_restraints 0
_refine_ls_restrained_S_all 1.027
_refine_ls_R_factor_all 0.0270
_refine_ls_R_factor_gt 0.0265
_refine_ls_shift/su_max 0.000
_refine_ls_shift/su_mean 0.000
_refine_ls_structure_factor_coef Fsqd
_refine_ls_weighting_details 'calc w=1/[\s^2^(Fo^2^)+(0.0464P)^2^+0.4455P] where P=(Fo^2^+2Fc^2^)/3'
_refine_ls_weighting_scheme calc
_refine_ls_wR_factor_gt 0.0711
_refine_ls_wR_factor_ref 0.0715
_reflns_number_gt 4670
_reflns_number_total 4760
_reflns_threshold_expression >2sigma(I)
_cod_data_source_file c4ra11439f2.cif
_cod_data_source_block cu_dm11625_0m
_cod_depositor_comments
;
The following automatic conversions were performed:

'_symmetry_cell_setting' value 'Orthorhombic' changed to
'orthorhombic' according to
/usr/data/users/saulius/crontab/automatic-downloads/rss-feeds/RSC/lib/dictionaries/cif_core.dic
dictionary named 'cif_core.dic' version 2.4.2 from 2011-04-26.

Automatic conversion script
Id: cif_fix_values 2935 2014-11-11 08:27:57Z andrius 
;
_cod_original_sg_symbol_H-M P2(1)2(1)2(1)
_cod_database_code 7219081

loop_
_symmetry_equiv_pos_as_xyz
'x, y, z'
'x+1/2, -y+1/2, -z'
'-x, y+1/2, -z+1/2'
'-x+1/2, -y, z+1/2'

loop_
_atom_site_label
_atom_site_type_symbol
_atom_site_fract_x
_atom_site_fract_y
_atom_site_fract_z
_atom_site_U_iso_or_equiv
_atom_site_adp_type
_atom_site_occupancy
_atom_site_symmetry_multiplicity
_atom_site_calc_flag
_atom_site_refinement_flags
O1 O 0.91950(11) 0.63577(6) 0.11714(4) 0.0254(2) Uani 1 1 d .
H1 H 0.8354 0.6413 0.0999 0.038 Uiso 1 1 calc R
O2 O 1.02362(10) 0.74054(6) 0.36533(4) 0.0226(2) Uani 1 1 d .
H2 H 1.0181 0.7913 0.3841 0.034 Uiso 1 1 calc R
O3 O 0.71759(9) 0.49767(6) 0.11076(4) 0.01864(19) Uani 1 1 d .
O4 O 0.95222(9) 0.44292(6) 0.09778(4) 0.01934(19) Uani 1 1 d .
O5 O 0.93393(10) 0.38205(6) -0.00647(4) 0.0225(2) Uani 1 1 d .
H5 H 1.0242 0.3885 -0.0153 0.034 Uiso 1 1 calc R
O6 O 0.23774(10) 0.38966(7) -0.04371(5) 0.0281(2) Uani 1 1 d .
H6 H 0.2775 0.3551 -0.0715 0.042 Uiso 1 1 calc R
C1 C 1.08389(14) 0.64591(9) 0.24428(6) 0.0225(3) Uani 1 1 d .
H1A H 1.0960 0.7030 0.2190 0.027 Uiso 1 1 calc R
H1B H 1.1686 0.6386 0.2748 0.027 Uiso 1 1 calc R
C2 C 1.06844(14) 0.56426(9) 0.19848(7) 0.0237(3) Uani 1 1 d .
H2A H 1.0808 0.5067 0.2231 0.028 Uiso 1 1 calc R
H2B H 1.1425 0.5667 0.1625 0.028 Uiso 1 1 calc R
C3 C 0.91137(14) 0.57272(8) 0.17109(6) 0.0181(2) Uani 1 1 d .
C4 C 0.81974(13) 0.61507(8) 0.22895(6) 0.0163(2) Uani 1 1 d .
H4 H 0.7716 0.6716 0.2119 0.020 Uiso 1 1 calc R
C5 C 0.70034(13) 0.55677(8) 0.25932(6) 0.0172(2) Uani 1 1 d .
H5A H 0.7322 0.4938 0.2711 0.021 Uiso 1 1 calc R
C6 C 0.59519(14) 0.60067(9) 0.30845(6) 0.0202(3) Uani 1 1 d .
H6A H 0.5692 0.5608 0.3467 0.024 Uiso 1 1 calc R
C7 C 0.61250(14) 0.70007(9) 0.32650(6) 0.0228(3) Uani 1 1 d .
H7A H 0.5286 0.7187 0.3548 0.027 Uiso 1 1 calc R
H7B H 0.6090 0.7372 0.2858 0.027 Uiso 1 1 calc R
C8 C 0.75876(15) 0.71902(9) 0.36306(6) 0.0216(3) Uani 1 1 d .
H8A H 0.7460 0.7753 0.3892 0.026 Uiso 1 1 calc R
H8B H 0.7758 0.6688 0.3947 0.026 Uiso 1 1 calc R
C9 C 0.89895(14) 0.72973(8) 0.32076(6) 0.0195(3) Uani 1 1 d .
C10 C 0.93628(13) 0.64399(8) 0.28136(6) 0.0168(2) Uani 1 1 d .
H10 H 0.9428 0.5931 0.3140 0.020 Uiso 1 1 calc R
C11 C 0.53739(13) 0.56631(9) 0.24257(6) 0.0202(3) Uani 1 1 d .
C12 C 0.48624(14) 0.63184(10) 0.18995(6) 0.0245(3) Uani 1 1 d .
H12A H 0.5478 0.6866 0.1912 0.037 Uiso 1 1 calc R
H12B H 0.3827 0.6483 0.1980 0.037 Uiso 1 1 calc R
H12C H 0.4951 0.6031 0.1465 0.037 Uiso 1 1 calc R
C13 C 0.44752(15) 0.47920(10) 0.24363(7) 0.0276(3) Uani 1 1 d .
H13A H 0.3442 0.4933 0.2543 0.041 Uiso 1 1 calc R
H13B H 0.4879 0.4380 0.2771 0.041 Uiso 1 1 calc R
H13C H 0.4524 0.4500 0.2002 0.041 Uiso 1 1 calc R
C14 C 0.88764(17) 0.81482(9) 0.27805(7) 0.0258(3) Uani 1 1 d .
H14D H 0.8684 0.8677 0.3062 0.039 Uiso 1 1 calc R
H14E H 0.8065 0.8077 0.2464 0.039 Uiso 1 1 calc R
H14F H 0.9808 0.8238 0.2541 0.039 Uiso 1 1 calc R
C15 C 0.85319(13) 0.48216(9) 0.14450(6) 0.0174(2) Uani 1 1 d .
H15 H 0.8368 0.4389 0.1819 0.021 Uiso 1 1 calc R
C1' C 0.49577(14) 0.36106(9) 0.04283(6) 0.0198(3) Uani 1 1 d .
H1'1 H 0.4433 0.3855 0.0819 0.024 Uiso 1 1 calc R
H1'2 H 0.4517 0.3018 0.0306 0.024 Uiso 1 1 calc R
C2' C 0.66167(14) 0.35209(9) 0.05598(6) 0.0197(3) Uani 1 1 d .
H2'1 H 0.7085 0.3108 0.0236 0.024 Uiso 1 1 calc R
H2'2 H 0.6802 0.3286 0.1010 0.024 Uiso 1 1 calc R
C3' C 0.72109(13) 0.44901(8) 0.04854(6) 0.0165(2) Uani 1 1 d .
C4' C 0.61067(13) 0.49896(8) 0.00207(5) 0.0162(2) Uani 1 1 d .
H4' H 0.5625 0.5485 0.0281 0.019 Uiso 1 1 calc R
C5' C 0.68011(14) 0.54186(9) -0.05839(6) 0.0197(3) Uani 1 1 d .
H5' H 0.7529 0.5021 -0.0818 0.024 Uiso 1 1 calc R
C6' C 0.58475(16) 0.59929(9) -0.10367(6) 0.0242(3) Uani 1 1 d .
H6' H 0.6063 0.5906 -0.1517 0.029 Uiso 1 1 calc R
C7' C 0.42302(16) 0.61466(9) -0.08845(7) 0.0265(3) Uani 1 1 d .
H7'1 H 0.3823 0.6591 -0.1203 0.032 Uiso 1 1 calc R
H7'2 H 0.4140 0.6411 -0.0437 0.032 Uiso 1 1 calc R
C8' C 0.33106(15) 0.52732(10) -0.09173(7) 0.0259(3) Uani 1 1 d .
H8'1 H 0.3656 0.4913 -0.1300 0.031 Uiso 1 1 calc R
H8'2 H 0.2268 0.5442 -0.1003 0.031 Uiso 1 1 calc R
C9' C 0.33528(14) 0.46635(9) -0.03045(6) 0.0214(3) Uani 1 1 d .
C10' C 0.49011(13) 0.42798(8) -0.01508(6) 0.0173(2) Uani 1 1 d .
H10' H 0.5244 0.3946 -0.0553 0.021 Uiso 1 1 calc R
C11' C 0.70943(17) 0.64302(9) -0.06561(7) 0.0276(3) Uani 1 1 d .
C12' C 0.6750(2) 0.70979(10) -0.01107(8) 0.0358(3) Uani 1 1 d .
H12D H 0.6422 0.7674 -0.0304 0.054 Uiso 1 1 calc R
H12E H 0.7640 0.7201 0.0155 0.054 Uiso 1 1 calc R
H12F H 0.5963 0.6852 0.0170 0.054 Uiso 1 1 calc R
C13' C 0.8466(2) 0.66841(12) -0.10445(9) 0.0438(4) Uani 1 1 d .
H13D H 0.8612 0.6246 -0.1403 0.066 Uiso 1 1 calc R
H13E H 0.9329 0.6676 -0.0752 0.066 Uiso 1 1 calc R
H13F H 0.8344 0.7294 -0.1230 0.066 Uiso 1 1 calc R
C14' C 0.26389(15) 0.51444(10) 0.02821(7) 0.0263(3) Uani 1 1 d .
H14A H 0.1714 0.5432 0.0141 0.039 Uiso 1 1 calc R
H14B H 0.3316 0.5609 0.0452 0.039 Uiso 1 1 calc R
H14C H 0.2429 0.4701 0.0630 0.039 Uiso 1 1 calc R
C15' C 0.88727(14) 0.45304(8) 0.03321(6) 0.0170(2) Uani 1 1 d .
H15' H 0.9145 0.5129 0.0133 0.020 Uiso 1 1 calc R

loop_
_atom_site_aniso_label
_atom_site_aniso_U_11
_atom_site_aniso_U_22
_atom_site_aniso_U_33
_atom_site_aniso_U_23
_atom_site_aniso_U_13
_atom_site_aniso_U_12
O1 0.0320(5) 0.0238(5) 0.0203(4) 0.0028(4) 0.0045(4) -0.0039(4)
O2 0.0232(5) 0.0217(4) 0.0227(4) -0.0064(4) -0.0024(4) -0.0019(4)
O3 0.0149(4) 0.0244(4) 0.0166(4) -0.0054(3) -0.0009(3) 0.0020(4)
O4 0.0165(4) 0.0241(4) 0.0174(4) -0.0052(4) -0.0017(3) 0.0038(4)
O5 0.0170(4) 0.0258(5) 0.0247(4) -0.0083(4) 0.0028(4) 0.0000(4)
O6 0.0181(5) 0.0299(5) 0.0362(5) -0.0089(4) -0.0017(4) -0.0040(4)
C1 0.0173(6) 0.0261(6) 0.0239(6) -0.0070(5) 0.0011(5) -0.0016(5)
C2 0.0166(6) 0.0285(7) 0.0261(6) -0.0091(6) -0.0001(5) -0.0003(5)
C3 0.0175(6) 0.0188(6) 0.0179(6) -0.0009(5) 0.0012(5) -0.0012(5)
C4 0.0163(6) 0.0163(5) 0.0164(5) -0.0018(5) -0.0021(5) 0.0006(5)
C5 0.0168(6) 0.0175(6) 0.0172(6) 0.0010(5) -0.0012(5) 0.0008(5)
C6 0.0169(6) 0.0256(6) 0.0181(6) 0.0015(5) 0.0019(5) 0.0004(5)
C7 0.0189(6) 0.0278(7) 0.0218(6) -0.0054(5) 0.0025(5) 0.0048(5)
C8 0.0233(6) 0.0225(6) 0.0191(6) -0.0052(5) 0.0019(5) 0.0018(5)
C9 0.0199(6) 0.0198(6) 0.0187(6) -0.0026(5) -0.0018(5) -0.0004(5)
C10 0.0162(6) 0.0174(6) 0.0167(5) -0.0008(5) -0.0010(5) -0.0011(5)
C11 0.0152(6) 0.0260(6) 0.0194(6) -0.0004(5) 0.0017(5) 0.0006(5)
C12 0.0163(6) 0.0331(7) 0.0241(6) -0.0007(6) -0.0026(5) 0.0026(5)
C13 0.0211(6) 0.0327(8) 0.0290(7) -0.0014(6) 0.0002(5) -0.0052(6)
C14 0.0316(7) 0.0184(6) 0.0273(7) -0.0015(5) 0.0009(6) -0.0002(5)
C15 0.0150(5) 0.0214(6) 0.0160(5) -0.0012(5) 0.0005(5) 0.0025(5)
C1' 0.0179(6) 0.0205(6) 0.0212(6) 0.0011(5) 0.0015(5) -0.0043(5)
C2' 0.0200(6) 0.0193(6) 0.0200(6) 0.0027(5) -0.0002(5) -0.0012(5)
C3' 0.0174(6) 0.0176(6) 0.0146(5) -0.0018(5) 0.0008(5) -0.0001(5)
C4' 0.0149(6) 0.0166(6) 0.0171(5) -0.0008(5) 0.0009(5) 0.0007(5)
C5' 0.0194(6) 0.0206(6) 0.0191(6) -0.0004(5) 0.0019(5) -0.0015(5)
C6' 0.0312(7) 0.0230(6) 0.0185(6) 0.0035(5) 0.0014(5) 0.0009(6)
C7' 0.0317(7) 0.0243(6) 0.0235(6) 0.0038(5) -0.0021(6) 0.0084(6)
C8' 0.0224(6) 0.0323(7) 0.0229(6) -0.0030(6) -0.0053(5) 0.0064(6)
C9' 0.0160(6) 0.0237(6) 0.0247(6) -0.0049(5) -0.0012(5) -0.0010(5)
C10' 0.0152(6) 0.0187(6) 0.0180(6) -0.0024(5) 0.0013(5) -0.0008(5)
C11' 0.0331(7) 0.0216(7) 0.0281(7) 0.0072(6) 0.0010(6) -0.0054(6)
C12' 0.0530(9) 0.0186(6) 0.0359(8) 0.0011(6) -0.0063(7) -0.0045(6)
C13' 0.0434(9) 0.0411(9) 0.0470(9) 0.0150(8) 0.0056(8) -0.0149(8)
C14' 0.0188(6) 0.0297(7) 0.0303(7) -0.0039(6) 0.0027(5) 0.0009(6)
C15' 0.0161(6) 0.0181(6) 0.0169(5) -0.0025(5) -0.0008(5) 0.0010(5)

loop_
_atom_type_symbol
_atom_type_description
_atom_type_scat_dispersion_real
_atom_type_scat_dispersion_imag
_atom_type_scat_source
C C 0.0181 0.0091 'International Tables Vol C Tables 4.2.6.8 and 6.1.1.4'
H H 0.0000 0.0000 'International Tables Vol C Tables 4.2.6.8 and 6.1.1.4'
O O 0.0492 0.0322 'International Tables Vol C Tables 4.2.6.8 and 6.1.1.4'

loop_
_geom_angle_atom_site_label_1
_geom_angle_atom_site_label_2
_geom_angle_atom_site_label_3
_geom_angle
C3 O1 H1 109.5
C9 O2 H2 109.5
C15 O3 C3' 108.66(8)
C15 O4 C15' 107.78(9)
C15' O5 H5 109.5
C9' O6 H6 109.5
C2 C1 C10 101.79(10)
C2 C1 H1A 111.4
C10 C1 H1A 111.4
C2 C1 H1B 111.4
C10 C1 H1B 111.4
H1A C1 H1B 109.3
C1 C2 C3 103.98(10)
C1 C2 H2A 111.0
C3 C2 H2A 111.0
C1 C2 H2B 111.0
C3 C2 H2B 111.0
H2A C2 H2B 109.0
O1 C3 C2 106.34(10)
O1 C3 C15 108.22(10)
C2 C3 C15 112.06(10)
O1 C3 C4 109.87(9)
C2 C3 C4 104.58(9)
C15 C3 C4 115.40(10)
C5 C4 C10 111.18(10)
C5 C4 C3 117.19(10)
C10 C4 C3 105.22(9)
C5 C4 H4 107.6
C10 C4 H4 107.6
C3 C4 H4 107.6
C4 C5 C11 123.34(10)
C4 C5 C6 118.15(11)
C11 C5 C6 60.05(8)
C4 C5 H5A 114.7
C11 C5 H5A 114.7
C6 C5 H5A 114.7
C7 C6 C11 124.64(11)
C7 C6 C5 120.24(11)
C11 C6 C5 59.88(8)
C7 C6 H6A 113.8
C11 C6 H6A 113.8
C5 C6 H6A 113.8
C6 C7 C8 112.29(11)
C6 C7 H7A 109.1
C8 C7 H7A 109.1
C6 C7 H7B 109.1
C8 C7 H7B 109.1
H7A C7 H7B 107.9
C9 C8 C7 117.21(10)
C9 C8 H8A 108.0
C7 C8 H8A 108.0
C9 C8 H8B 108.0
C7 C8 H8B 108.0
H8A C8 H8B 107.2
O2 C9 C14 108.34(10)
O2 C9 C10 104.10(9)
C14 C9 C10 113.32(10)
O2 C9 C8 107.68(9)
C14 C9 C8 110.19(11)
C10 C9 C8 112.80(10)
C9 C10 C1 115.63(10)
C9 C10 C4 115.63(10)
C1 C10 C4 105.06(9)
C9 C10 H10 106.6
C1 C10 H10 106.6
C4 C10 H10 106.6
C12 C11 C5 120.92(11)
C12 C11 C13 112.70(11)
C5 C11 C13 115.96(11)
C12 C11 C6 120.83(11)
C5 C11 C6 60.07(8)
C13 C11 C6 116.90(11)
C11 C12 H12A 109.5
C11 C12 H12B 109.5
H12A C12 H12B 109.5
C11 C12 H12C 109.5
H12A C12 H12C 109.5
H12B C12 H12C 109.5
C11 C13 H13A 109.5
C11 C13 H13B 109.5
H13A C13 H13B 109.5
C11 C13 H13C 109.5
H13A C13 H13C 109.5
H13B C13 H13C 109.5
C9 C14 H14D 109.5
C9 C14 H14E 109.5
H14D C14 H14E 109.5
C9 C14 H14F 109.5
H14D C14 H14F 109.5
H14E C14 H14F 109.5
O3 C15 O4 106.67(9)
O3 C15 C3 108.99(10)
O4 C15 C3 111.78(10)
O3 C15 H15 109.8
O4 C15 H15 109.8
C3 C15 H15 109.8
C2' C1' C10' 102.81(10)
C2' C1' H1'1 111.2
C10' C1' H1'1 111.2
C2' C1' H1'2 111.2
C10' C1' H1'2 111.2
H1'1 C1' H1'2 109.1
C1' C2' C3' 104.25(10)
C1' C2' H2'1 110.9
C3' C2' H2'1 110.9
C1' C2' H2'2 110.9
C3' C2' H2'2 110.9
H2'1 C2' H2'2 108.9
O3 C3' C2' 111.53(9)
O3 C3' C15' 100.27(9)
C2' C3' C15' 113.51(10)
O3 C3' C4' 106.17(9)
C2' C3' C4' 105.96(10)
C15' C3' C4' 119.11(10)
C5' C4' C10' 113.03(10)
C5' C4' C3' 114.88(10)
C10' C4' C3' 105.53(9)
C5' C4' H4' 107.7
C10' C4' H4' 107.7
C3' C4' H4' 107.7
C4' C5' C6' 119.11(11)
C4' C5' C11' 123.97(11)
C6' C5' C11' 59.62(9)
C4' C5' H5' 114.4
C6' C5' H5' 114.4
C11' C5' H5' 114.4
C11' C6' C7' 123.64(12)
C11' C6' C5' 60.30(8)
C7' C6' C5' 120.65(11)
C11' C6' H6' 114.0
C7' C6' H6' 114.0
C5' C6' H6' 114.0
C6' C7' C8' 112.96(11)
C6' C7' H7'1 109.0
C8' C7' H7'1 109.0
C6' C7' H7'2 109.0
C8' C7' H7'2 109.0
H7'1 C7' H7'2 107.8
C7' C8' C9' 116.29(11)
C7' C8' H8'1 108.2
C9' C8' H8'1 108.2
C7' C8' H8'2 108.2
C9' C8' H8'2 108.2
H8'1 C8' H8'2 107.4
O6 C9' C14' 104.31(10)
O6 C9' C8' 106.82(10)
C14' C9' C8' 110.40(11)
O6 C9' C10' 107.61(10)
C14' C9' C10' 113.35(11)
C8' C9' C10' 113.65(10)
C1' C10' C9' 114.88(10)
C1' C10' C4' 103.80(9)
C9' C10' C4' 115.89(10)
C1' C10' H10' 107.3
C9' C10' H10' 107.3
C4' C10' H10' 107.3
C6' C11' C12' 119.81(13)
C6' C11' C13' 116.78(13)
C12' C11' C13' 112.82(13)
C6' C11' C5' 60.08(9)
C12' C11' C5' 122.07(12)
C13' C11' C5' 115.75(13)
C11' C12' H12D 109.5
C11' C12' H12E 109.5
H12D C12' H12E 109.5
C11' C12' H12F 109.5
H12D C12' H12F 109.5
H12E C12' H12F 109.5
C11' C13' H13D 109.5
C11' C13' H13E 109.5
H13D C13' H13E 109.5
C11' C13' H13F 109.5
H13D C13' H13F 109.5
H13E C13' H13F 109.5
C9' C14' H14A 109.5
C9' C14' H14B 109.5
H14A C14' H14B 109.5
C9' C14' H14C 109.5
H14A C14' H14C 109.5
H14B C14' H14C 109.5
O5 C15' O4 108.98(10)
O5 C15' C3' 112.73(10)
O4 C15' C3' 102.16(9)
O5 C15' H15' 110.9
O4 C15' H15' 110.9
C3' C15' H15' 110.9

loop_
_geom_bond_atom_site_label_1
_geom_bond_atom_site_label_2
_geom_bond_distance
O1 C3 1.4359(15)
O1 H1 0.8400
O2 C9 1.4524(15)
O2 H2 0.8400
O3 C15 1.4215(14)
O3 C3' 1.4502(14)
O4 C15 1.4248(14)
O4 C15' 1.4416(14)
O5 C15' 1.3842(15)
O5 H5 0.8400
O6 C9' 1.4571(16)
O6 H6 0.8400
C1 C2 1.5249(17)
C1 C10 1.5311(16)
C1 H1A 0.9900
C1 H1B 0.9900
C2 C3 1.5290(17)
C2 H2A 0.9900
C2 H2B 0.9900
C3 C15 1.5310(17)
C3 C4 1.5648(16)
C4 C5 1.5096(17)
C4 C10 1.5549(16)
C4 H4 1.0000
C5 C11 1.5174(17)
C5 C6 1.5204(17)
C5 H5A 1.0000
C6 C7 1.5163(18)
C6 C11 1.5200(17)
C6 H6A 1.0000
C7 C8 1.5405(18)
C7 H7A 0.9900
C7 H7B 0.9900
C8 C9 1.5376(17)
C8 H8A 0.9900
C8 H8B 0.9900
C9 C14 1.5259(18)
C9 C10 1.5310(16)
C10 H10 1.0000
C11 C12 1.5103(18)
C11 C13 1.5181(18)
C12 H12A 0.9800
C12 H12B 0.9800
C12 H12C 0.9800
C13 H13A 0.9800
C13 H13B 0.9800
C13 H13C 0.9800
C14 H14D 0.9800
C14 H14E 0.9800
C14 H14F 0.9800
C15 H15 1.0000
C1' C2' 1.5283(17)
C1' C10' 1.5329(17)
C1' H1'1 0.9900
C1' H1'2 0.9900
C2' C3' 1.5318(17)
C2' H2'1 0.9900
C2' H2'2 0.9900
C3' C15' 1.5345(17)
C3' C4' 1.5566(16)
C4' C5' 1.5142(16)
C4' C10' 1.5489(16)
C4' H4' 1.0000
C5' C6' 1.5162(18)
C5' C11' 1.5196(18)
C5' H5' 1.0000
C6' C11' 1.509(2)
C6' C7' 1.5105(19)
C6' H6' 1.0000
C7' C8' 1.532(2)
C7' H7'1 0.9900
C7' H7'2 0.9900
C8' C9' 1.5325(19)
C8' H8'1 0.9900
C8' H8'2 0.9900
C9' C14' 1.5265(18)
C9' C10' 1.5405(17)
C10' H10' 1.0000
C11' C12' 1.512(2)
C11' C13' 1.515(2)
C12' H12D 0.9800
C12' H12E 0.9800
C12' H12F 0.9800
C13' H13D 0.9800
C13' H13E 0.9800
C13' H13F 0.9800
C14' H14A 0.9800
C14' H14B 0.9800
C14' H14C 0.9800
C15' H15' 1.0000

loop_
_geom_hbond_atom_site_label_D
_geom_hbond_atom_site_label_H
_geom_hbond_atom_site_label_A
_geom_hbond_distance_DH
_geom_hbond_distance_HA
_geom_hbond_distance_DA
_geom_hbond_angle_DHA
_geom_hbond_site_symmetry_A
O2 H2 O4 0.84 2.28 3.0793(12) 159.6 3_755
O5 H5 O6 0.84 2.01 2.8491(13) 172.6 1_655
O6 H6 O2 0.84 2.62 3.4236(13) 161.4 4_664

loop_
_geom_torsion_atom_site_label_1
_geom_torsion_atom_site_label_2
_geom_torsion_atom_site_label_3
_geom_torsion_atom_site_label_4
_geom_torsion
C10 C1 C2 C3 44.42(12)
C1 C2 C3 O1 82.66(12)
C1 C2 C3 C15 -159.28(10)
C1 C2 C3 C4 -33.58(12)
O1 C3 C4 C5 131.93(11)
C2 C3 C4 C5 -114.29(11)
C15 C3 C4 C5 9.28(15)
O1 C3 C4 C10 -103.97(11)
C2 C3 C4 C10 9.81(12)
C15 C3 C4 C10 133.38(11)
C10 C4 C5 C11 138.77(11)
C3 C4 C5 C11 -100.20(14)
C10 C4 C5 C6 67.79(13)
C3 C4 C5 C6 -171.19(10)
C4 C5 C6 C7 -0.71(16)
C11 C5 C6 C7 -114.98(13)
C4 C5 C6 C11 114.28(12)
C11 C6 C7 C8 -137.55(12)
C5 C6 C7 C8 -65.21(15)
C6 C7 C8 C9 81.34(14)
C7 C8 C9 O2 -176.02(10)
C7 C8 C9 C14 66.01(14)
C7 C8 C9 C10 -61.73(14)
O2 C9 C10 C1 -56.87(13)
C14 C9 C10 C1 60.61(14)
C8 C9 C10 C1 -173.31(10)
O2 C9 C10 C4 179.77(9)
C14 C9 C10 C4 -62.74(14)
C8 C9 C10 C4 63.34(13)
C2 C1 C10 C9 -166.59(10)
C2 C1 C10 C4 -37.84(12)
C5 C4 C10 C9 -86.08(13)
C3 C4 C10 C9 146.10(10)
C5 C4 C10 C1 145.17(10)
C3 C4 C10 C1 17.35(12)
C4 C5 C11 C12 4.33(19)
C6 C5 C11 C12 110.15(14)
C4 C5 C11 C13 146.70(12)
C6 C5 C11 C13 -107.48(12)
C4 C5 C11 C6 -105.82(13)
C7 C6 C11 C12 -2.43(18)
C5 C6 C11 C12 -110.30(13)
C7 C6 C11 C5 107.87(13)
C7 C6 C11 C13 -146.21(12)
C5 C6 C11 C13 105.92(12)
C3' O3 C15 O4 13.34(12)
C3' O3 C15 C3 134.19(10)
C15' O4 C15 O3 12.22(12)
C15' O4 C15 C3 -106.82(11)
O1 C3 C15 O3 -54.03(12)
C2 C3 C15 O3 -170.97(9)
C4 C3 C15 O3 69.49(12)
O1 C3 C15 O4 63.63(12)
C2 C3 C15 O4 -53.31(13)
C4 C3 C15 O4 -172.85(9)
C10' C1' C2' C3' 40.67(12)
C15 O3 C3' C2' 89.21(11)
C15 O3 C3' C15' -31.27(11)
C15 O3 C3' C4' -155.83(9)
C1' C2' C3' O3 89.82(11)
C1' C2' C3' C15' -157.81(10)
C1' C2' C3' C4' -25.27(12)
O3 C3' C4' C5' 116.52(11)
C2' C3' C4' C5' -124.78(11)
C15' C3' C4' C5' 4.57(15)
O3 C3' C4' C10' -118.27(10)
C2' C3' C4' C10' 0.43(12)
C15' C3' C4' C10' 129.78(11)
C10' C4' C5' C6' 64.23(15)
C3' C4' C5' C6' -174.58(11)
C10' C4' C5' C11' 135.41(13)
C3' C4' C5' C11' -103.40(14)
C4' C5' C6' C11' 114.52(13)
C4' C5' C6' C7' 0.73(18)
C11' C5' C6' C7' -113.79(14)
C11' C6' C7' C8' -137.89(12)
C5' C6' C7' C8' -65.19(16)
C6' C7' C8' C9' 81.70(14)
C7' C8' C9' O6 178.35(11)
C7' C8' C9' C14' 65.52(15)
C7' C8' C9' C10' -63.13(15)
C2' C1' C10' C9' -167.73(10)
C2' C1' C10' C4' -40.18(12)
O6 C9' C10' C1' -57.55(13)
C14' C9' C10' C1' 57.26(14)
C8' C9' C10' C1' -175.61(10)
O6 C9' C10' C4' -178.70(9)
C14' C9' C10' C4' -63.89(14)
C8' C9' C10' C4' 63.24(14)
C5' C4' C10' C1' 150.79(10)
C3' C4' C10' C1' 24.44(11)
C5' C4' C10' C9' -82.29(13)
C3' C4' C10' C9' 151.36(10)
C7' C6' C11' C12' -3.12(19)
C5' C6' C11' C12' -112.10(14)
C7' C6' C11' C13' -145.29(14)
C5' C6' C11' C13' 105.72(14)
C7' C6' C11' C5' 108.99(14)
C4' C5' C11' C6' -106.56(13)
C4' C5' C11' C12' 1.9(2)
C6' C5' C11' C12' 108.44(16)
C4' C5' C11' C13' 146.01(13)
C6' C5' C11' C13' -107.43(14)
C15 O4 C15' O5 -150.51(10)
C15 O4 C15' C3' -31.03(12)
O3 C3' C15' O5 153.98(9)
C2' C3' C15' O5 34.93(14)
C4' C3' C15' O5 -90.89(13)
O3 C3' C15' O4 37.17(11)
C2' C3' C15' O4 -81.87(11)
C4' C3' C15' O4 152.30(10)
